data_4512548
loop_
_publ_author_name
'Zhao, Ying'
'Chang, Xin-Hong'
'Liu, Guang-Zhen'
'Ma, Lu-Fang'
'Wang, Li-Ya'

_publ_section_title
;
 Five Mn(II) Coordination Polymers Based on
 2,3&#x2032;,5,5&#x2032;-Biphenyl Tetracarboxylic Acid: Syntheses,
 Structures, and Magnetic Properties
;
_journal_issue 2
_journal_name_full 'Crystal Growth &amp; Design'
_journal_page_first 966
_journal_paper_doi 10.1021/cg501768f
_journal_volume 15
_journal_year 2015
_chemical_formula_sum 'C18 H12 Mn N3.33 O6'
_chemical_formula_weight 425.92
_chemical_name_systematic
;

 ?

;
_space_group_IT_number 2
_symmetry_cell_setting triclinic
_symmetry_space_group_name_Hall '-P 1'
_symmetry_space_group_name_H-M 'P -1'
_atom_sites_solution_hydrogens geom
_atom_sites_solution_primary direct
_atom_sites_solution_secondary difmap
_audit_creation_method SHELXL-97
_cell_angle_alpha 97.955(10)
_cell_angle_beta 94.363(11)
_cell_angle_gamma 103.286(10)
_cell_formula_units_Z 3
_cell_length_a 7.570(7)
_cell_length_b 10.630(10)
_cell_length_c 16.062(15)
_cell_measurement_reflns_used 3706
_cell_measurement_temperature 296(2)
_cell_measurement_theta_max 27.90
_cell_measurement_theta_min 2.58
_cell_volume 1238(2)
_computing_cell_refinement 'Bruker SMART'
_computing_data_collection 'Bruker SMART'
_computing_data_reduction 'Bruker SAINT'
_computing_molecular_graphics 'Bruker SHELXTL'
_computing_publication_material 'Bruker SHELXTL'
_computing_structure_refinement 'SHELXL-97 (Sheldrick, 1997)'
_computing_structure_solution 'SHELXS-97 (Sheldrick, 1990)'
_diffrn_ambient_temperature 296(2)
_diffrn_measured_fraction_theta_full 0.982
_diffrn_measured_fraction_theta_max 0.982
_diffrn_measurement_device_type 'CCD area detector'
_diffrn_measurement_method 'phi and omega scans'
_diffrn_radiation_monochromator graphite
_diffrn_radiation_source 'fine-focus sealed tube'
_diffrn_radiation_type MoK\a
_diffrn_radiation_wavelength 0.71073
_diffrn_reflns_av_R_equivalents 0.0000
_diffrn_reflns_av_sigmaI/netI 0.0785
_diffrn_reflns_limit_h_max 9
_diffrn_reflns_limit_h_min -9
_diffrn_reflns_limit_k_max 12
_diffrn_reflns_limit_k_min -12
_diffrn_reflns_limit_l_max 19
_diffrn_reflns_limit_l_min -5
_diffrn_reflns_number 4523
_diffrn_reflns_theta_full 25.50
_diffrn_reflns_theta_max 25.50
_diffrn_reflns_theta_min 2.54
_diffrn_standards_decay_% 0
_diffrn_standards_interval_count 0
_diffrn_standards_interval_time 0
_diffrn_standards_number 0
_exptl_absorpt_coefficient_mu 0.847
_exptl_absorpt_correction_T_max 0.7913
_exptl_absorpt_correction_T_min 0.7228
_exptl_absorpt_correction_type multi-scan
_exptl_absorpt_process_details sadabs
_exptl_crystal_colour yellow
_exptl_crystal_density_diffrn 1.714
_exptl_crystal_density_method 'not measured'
_exptl_crystal_description block
_exptl_crystal_F_000 649
_exptl_crystal_size_max 0.41
_exptl_crystal_size_mid 0.35
_exptl_crystal_size_min 0.29
_refine_diff_density_max 1.217
_refine_diff_density_min -0.758
_refine_diff_density_rms 0.110
_refine_ls_extinction_method none
_refine_ls_goodness_of_fit_ref 1.060
_refine_ls_hydrogen_treatment mixed
_refine_ls_matrix_type full
_refine_ls_number_parameters 395
_refine_ls_number_reflns 4523
_refine_ls_number_restraints 0
_refine_ls_restrained_S_all 1.060
_refine_ls_R_factor_all 0.0693
_refine_ls_R_factor_gt 0.0615
_refine_ls_shift/su_max 0.002
_refine_ls_shift/su_mean 0.000
_refine_ls_structure_factor_coef Fsqd
_refine_ls_weighting_details 'calc w=1/[\s^2^(Fo^2^)+(0.0862P)^2^+1.5145P] where P=(Fo^2^+2Fc^2^)/3'
_refine_ls_weighting_scheme calc
_refine_ls_wR_factor_gt 0.1627
_refine_ls_wR_factor_ref 0.1690
_reflns_number_gt 3913
_reflns_number_total 4523
_reflns_threshold_expression >2sigma(I)
_cod_data_source_file cg501768f_si_005.cif
_cod_data_source_block c
_cod_depositor_comments
;
The following automatic conversions were performed:

'_symmetry_cell_setting' value 'Triclinic' changed to 'triclinic'
according to
/home/saulius/struct/COD-crude-data--automatic-downloads/rss-feeds/ACS/lib/dictionaries/cif_core.dic
dictionary named 'cif_core.dic' version 2.4.2 from 2011-04-26.

Automatic conversion script
Id: cif_fix_values 2935 2014-11-11 08:27:57Z andrius 

 Adding full bibliography for 4512547--4512550.cif.
;
_cod_original_sg_symbol_H-M P-1
_cod_database_code 4512548

loop_
_symmetry_equiv_pos_as_xyz
'x, y, z'
'-x, -y, -z'

loop_
_atom_site_label
_atom_site_type_symbol
_atom_site_fract_x
_atom_site_fract_y
_atom_site_fract_z
_atom_site_U_iso_or_equiv
_atom_site_adp_type
_atom_site_occupancy
_atom_site_symmetry_multiplicity
_atom_site_calc_flag
_atom_site_refinement_flags
Mn1 Mn 1.15301(10) 1.16370(7) 0.49674(5) 0.0226(2) Uani 1 1 d .
Mn2 Mn 1.0000 1.0000 1.0000 0.0207(3) Uani 1 2 d S
N1 N 0.8760(6) 0.8938(4) 1.0957(3) 0.0254(9) Uani 1 1 d .
N2 N 0.7264(6) 0.7376(4) 1.1591(3) 0.0266(10) Uani 1 1 d .
N3 N 0.4555(6) 0.3971(5) 1.1068(3) 0.0328(11) Uani 1 1 d .
N4 N 0.3756(6) 0.4458(4) 1.3313(3) 0.0275(9) Uani 1 1 d .
N5 N 0.2619(6) 0.3290(4) 1.4284(3) 0.0301(10) Uani 1 1 d .
O1 O 1.2744(7) 1.0489(5) 0.4033(3) 0.0431(11) Uani 1 1 d .
O2 O 1.6875(6) 1.1580(4) 0.8822(2) 0.0332(9) Uani 1 1 d .
H2 H 1.7286 1.1932 0.9306 0.050 Uiso 1 1 calc R
O3 O 1.7205(5) 0.9713(4) 0.9249(2) 0.0314(9) Uani 1 1 d .
O4 O 1.0197(5) 0.8202(4) 0.9162(2) 0.0306(8) Uani 1 1 d .
O5 O 1.1450(6) 0.6953(4) 0.9919(2) 0.0434(11) Uani 1 1 d .
O6 O 1.0876(6) 0.3044(4) 0.5876(2) 0.0375(9) Uani 1 1 d .
O7 O 0.8264(6) 0.2079(4) 0.6333(3) 0.0437(11) Uani 1 1 d .
O8 O 1.3425(6) 1.1200(4) 0.5965(2) 0.0368(10) Uani 1 1 d .
O9 O 1.1049(5) 0.9528(4) 0.5608(2) 0.0386(10) Uani 1 1 d .
C1 C 0.7517(8) 0.7816(5) 1.0842(3) 0.0276(11) Uani 1 1 d .
H1A H 0.6898 0.7385 1.0321 0.033 Uiso 1 1 calc R
C2 C 0.8442(7) 0.8294(5) 1.2211(3) 0.0260(11) Uani 1 1 d .
H2A H 0.8592 0.8264 1.2788 0.031 Uiso 1 1 calc R
C3 C 0.9319(8) 0.9233(5) 1.1803(3) 0.0253(10) Uani 1 1 d .
H3 H 1.0189 0.9980 1.2062 0.030 Uiso 1 1 calc R
C4 C 0.6122(7) 0.6154(5) 1.1707(3) 0.0264(11) Uani 1 1 d .
C5 C 0.5689(8) 0.5121(5) 1.1038(3) 0.0312(12) Uani 1 1 d .
H5 H 0.6218 0.5238 1.0541 0.037 Uiso 1 1 calc R
C6 C 0.3883(8) 0.3795(5) 1.1811(3) 0.0296(12) Uani 1 1 d .
H6 H 0.3044 0.3017 1.1842 0.036 Uiso 1 1 calc R
C7 C 0.4408(7) 0.4740(5) 1.2529(3) 0.0256(11) Uani 1 1 d .
C8 C 0.5493(7) 0.5969(5) 1.2481(3) 0.0263(11) Uani 1 1 d .
H8 H 0.5784 0.6636 1.2946 0.032 Uiso 1 1 calc R
C9 C 0.3225(8) 0.3247(5) 1.3536(4) 0.0337(13) Uani 1 1 d .
H9 H 0.3285 0.2477 1.3197 0.040 Uiso 1 1 calc R
C10 C 0.2760(8) 0.4610(5) 1.4563(4) 0.0324(12) Uani 1 1 d .
H10 H 0.2419 0.4953 1.5073 0.039 Uiso 1 1 calc R
C11 C 0.3476(7) 0.5322(5) 1.3972(3) 0.0299(12) Uani 1 1 d .
H11 H 0.3727 0.6228 1.4011 0.036 Uiso 1 1 calc R
C12 C 1.0768(7) 0.7204(5) 0.9246(3) 0.0237(11) Uani 1 1 d .
C13 C 1.0551(7) 0.6151(5) 0.8477(3) 0.0213(10) Uani 1 1 d .
C14 C 1.1270(7) 0.6399(5) 0.7722(3) 0.0214(10) Uani 1 1 d .
C15 C 1.0976(7) 0.5361(5) 0.7053(3) 0.0232(11) Uani 1 1 d .
H15 H 1.1500 0.5503 0.6558 0.028 Uiso 1 1 calc R
C16 C 0.9925(7) 0.4122(5) 0.7102(3) 0.0217(10) Uani 1 1 d .
C17 C 0.9202(7) 0.3894(5) 0.7848(3) 0.0251(11) Uani 1 1 d .
H17 H 0.8483 0.3072 0.7887 0.030 Uiso 1 1 calc R
C18 C 0.9549(7) 0.4893(5) 0.8541(3) 0.0242(11) Uani 1 1 d .
H18 H 0.9112 0.4724 0.9051 0.029 Uiso 1 1 calc R
C19 C 1.2421(7) 0.7703(5) 0.7624(3) 0.0202(10) Uani 1 1 d .
C20 C 1.3851(6) 0.8401(5) 0.8229(3) 0.0197(10) Uani 1 1 d .
H20 H 1.4086 0.8062 0.8717 0.024 Uiso 1 1 calc R
C21 C 1.4947(6) 0.9611(5) 0.8113(3) 0.0211(10) Uani 1 1 d .
C22 C 1.4568(7) 1.0146(5) 0.7392(3) 0.0216(10) Uani 1 1 d .
H22 H 1.5273 1.0956 0.7319 0.026 Uiso 1 1 calc R
C23 C 1.3131(7) 0.9465(5) 0.6781(3) 0.0212(10) Uani 1 1 d .
C24 C 1.2078(7) 0.8236(5) 0.6900(3) 0.0238(10) Uani 1 1 d .
H24 H 1.1137 0.7773 0.6488 0.029 Uiso 1 1 calc R
C25 C 1.6458(7) 1.0324(5) 0.8787(3) 0.0226(10) Uani 1 1 d .
C26 C 1.2519(7) 1.0094(5) 0.6067(3) 0.0244(11) Uani 1 1 d .
C27 C 0.9640(7) 0.2994(5) 0.6374(3) 0.0274(11) Uani 1 1 d .
H2W H 1.36(2) 1.079(15) 0.441(9) 0.17(7) Uiso 1 1 d .
H1W H 1.233(9) 0.976(8) 0.391(4) 0.04(2) Uiso 1 1 d .

loop_
_atom_site_aniso_label
_atom_site_aniso_U_11
_atom_site_aniso_U_22
_atom_site_aniso_U_33
_atom_site_aniso_U_23
_atom_site_aniso_U_13
_atom_site_aniso_U_12
Mn1 0.0276(4) 0.0171(4) 0.0213(4) 0.0057(3) 0.0032(3) 0.0003(3)
Mn2 0.0256(5) 0.0143(5) 0.0230(5) 0.0077(4) 0.0060(4) 0.0023(4)
N1 0.028(2) 0.021(2) 0.027(2) 0.0078(18) 0.0071(18) 0.0030(18)
N2 0.031(2) 0.023(2) 0.025(2) 0.0080(18) 0.0039(18) 0.0031(19)
N3 0.034(3) 0.026(2) 0.036(3) 0.007(2) 0.005(2) 0.002(2)
N4 0.031(2) 0.022(2) 0.030(2) 0.0115(18) 0.0050(19) 0.0029(19)
N5 0.037(2) 0.023(2) 0.029(2) 0.0080(18) 0.0071(19) 0.0025(19)
O1 0.054(3) 0.022(2) 0.050(3) 0.002(2) 0.022(2) 0.000(2)
O2 0.042(2) 0.024(2) 0.0277(19) 0.0058(15) -0.0083(17) -0.0023(17)
O3 0.032(2) 0.0246(19) 0.034(2) 0.0115(16) -0.0089(16) 0.0001(16)
O4 0.043(2) 0.0194(18) 0.0290(19) -0.0004(15) 0.0054(17) 0.0079(17)
O5 0.074(3) 0.0182(19) 0.029(2) 0.0024(16) -0.014(2) 0.000(2)
O6 0.051(2) 0.026(2) 0.034(2) -0.0016(16) 0.0171(19) 0.0068(18)
O7 0.048(2) 0.020(2) 0.053(3) -0.0081(18) 0.008(2) -0.0044(18)
O8 0.049(2) 0.023(2) 0.034(2) 0.0149(16) -0.0051(18) -0.0032(18)
O9 0.031(2) 0.046(3) 0.033(2) 0.0175(18) -0.0094(17) -0.0039(18)
C1 0.034(3) 0.023(3) 0.025(3) 0.007(2) 0.002(2) 0.004(2)
C2 0.035(3) 0.019(3) 0.023(3) 0.004(2) 0.003(2) 0.005(2)
C3 0.029(3) 0.016(2) 0.028(3) 0.002(2) 0.005(2) 0.000(2)
C4 0.026(3) 0.024(3) 0.030(3) 0.010(2) 0.003(2) 0.004(2)
C5 0.033(3) 0.030(3) 0.028(3) 0.009(2) 0.006(2) -0.001(2)
C6 0.033(3) 0.021(3) 0.034(3) 0.012(2) 0.001(2) 0.001(2)
C7 0.021(2) 0.025(3) 0.032(3) 0.012(2) 0.004(2) 0.005(2)
C8 0.027(3) 0.022(3) 0.030(3) 0.009(2) 0.003(2) 0.002(2)
C9 0.045(3) 0.019(3) 0.039(3) 0.009(2) 0.010(3) 0.007(2)
C10 0.038(3) 0.022(3) 0.035(3) 0.009(2) 0.007(2) 0.001(2)
C11 0.034(3) 0.023(3) 0.034(3) 0.009(2) 0.006(2) 0.005(2)
C12 0.023(2) 0.018(3) 0.024(3) 0.0031(19) 0.000(2) -0.005(2)
C13 0.025(3) 0.017(3) 0.022(2) 0.0022(19) 0.0018(19) 0.007(2)
C14 0.024(3) 0.015(2) 0.025(3) 0.0057(19) 0.0008(19) 0.004(2)
C15 0.029(3) 0.017(2) 0.022(2) 0.0047(19) 0.001(2) 0.002(2)
C16 0.026(2) 0.010(2) 0.028(3) 0.0023(18) 0.001(2) 0.0037(19)
C17 0.024(2) 0.012(2) 0.037(3) 0.003(2) 0.003(2) 0.0000(19)
C18 0.028(3) 0.016(2) 0.029(3) 0.006(2) 0.009(2) 0.003(2)
C19 0.022(2) 0.013(2) 0.025(2) 0.0033(18) 0.0033(19) 0.0042(19)
C20 0.025(3) 0.015(2) 0.019(2) 0.0050(17) 0.0030(18) 0.003(2)
C21 0.018(2) 0.017(2) 0.028(3) 0.0045(19) 0.0023(19) 0.004(2)
C22 0.022(2) 0.016(2) 0.026(3) 0.0038(19) 0.004(2) 0.003(2)
C23 0.024(2) 0.016(2) 0.025(2) 0.0058(19) 0.0058(19) 0.0066(19)
C24 0.026(2) 0.019(3) 0.024(3) 0.0038(19) 0.001(2) 0.000(2)
C25 0.025(2) 0.016(2) 0.022(2) 0.0051(18) 0.001(2) -0.004(2)
C26 0.025(3) 0.023(3) 0.026(3) 0.004(2) 0.001(2) 0.008(2)
C27 0.036(3) 0.018(3) 0.027(3) 0.004(2) -0.001(2) 0.005(2)

loop_
_atom_type_symbol
_atom_type_description
_atom_type_scat_dispersion_real
_atom_type_scat_dispersion_imag
_atom_type_scat_source
C C 0.0033 0.0016 'International Tables Vol C Tables 4.2.6.8 and 6.1.1.4'
H H 0.0000 0.0000 'International Tables Vol C Tables 4.2.6.8 and 6.1.1.4'
N N 0.0061 0.0033 'International Tables Vol C Tables 4.2.6.8 and 6.1.1.4'
O O 0.0106 0.0060 'International Tables Vol C Tables 4.2.6.8 and 6.1.1.4'
Mn Mn 0.3368 0.7283 'International Tables Vol C Tables 4.2.6.8 and 6.1.1.4'

loop_
_geom_angle_atom_site_label_1
_geom_angle_atom_site_label_2
_geom_angle_atom_site_label_3
_geom_angle
_geom_angle_site_symmetry_1
_geom_angle_site_symmetry_3
O6 Mn1 O9 103.98(18) 1_565 2_776
O6 Mn1 O1 167.98(18) 1_565 .
O9 Mn1 O1 86.9(2) 2_776 .
O6 Mn1 N5 86.65(18) 1_565 1_664
O9 Mn1 N5 112.60(16) 2_776 1_664
O1 Mn1 N5 84.47(18) . 1_664
O6 Mn1 O8 89.37(17) 1_565 .
O9 Mn1 O8 128.48(15) 2_776 .
O1 Mn1 O8 87.61(19) . .
N5 Mn1 O8 117.76(17) 1_664 .
O6 Mn1 H2W 149(4) 1_565 .
O9 Mn1 H2W 107(4) 2_776 .
O1 Mn1 H2W 21(4) . .
N5 Mn1 H2W 84(4) 1_664 .
O8 Mn1 H2W 69(4) . .
N1 Mn2 N1 180.000(2) 2_777 .
N1 Mn2 O4 94.05(17) 2_777 2_777
N1 Mn2 O4 85.95(17) . 2_777
N1 Mn2 O4 85.95(17) 2_777 .
N1 Mn2 O4 94.05(17) . .
O4 Mn2 O4 180.000(2) 2_777 .
N1 Mn2 O3 88.85(16) 2_777 1_455
N1 Mn2 O3 91.15(16) . 1_455
O4 Mn2 O3 94.44(15) 2_777 1_455
O4 Mn2 O3 85.56(15) . 1_455
N1 Mn2 O3 91.15(16) 2_777 2_877
N1 Mn2 O3 88.85(16) . 2_877
O4 Mn2 O3 85.56(15) 2_777 2_877
O4 Mn2 O3 94.44(15) . 2_877
O3 Mn2 O3 180.000(1) 1_455 2_877
C1 N1 C3 106.3(4) . .
C1 N1 Mn2 128.0(4) . .
C3 N1 Mn2 125.2(4) . .
C1 N2 C2 106.7(4) . .
C1 N2 C4 126.5(4) . .
C2 N2 C4 126.6(4) . .
C5 N3 C6 117.3(5) . .
C9 N4 C11 106.1(4) . .
C9 N4 C7 126.1(5) . .
C11 N4 C7 127.8(4) . .
C9 N5 C10 104.9(4) . .
C9 N5 Mn1 128.7(4) . 1_446
C10 N5 Mn1 126.4(4) . 1_446
Mn1 O1 H2W 76(10) . .
Mn1 O1 H1W 119(5) . .
H2W O1 H1W 123(10) . .
C25 O2 H2 109.5 . .
C25 O3 Mn2 137.1(3) . 1_655
C12 O4 Mn2 136.4(3) . .
C27 O6 Mn1 133.3(4) . 1_545
C26 O8 Mn1 99.7(3) . .
C26 O9 Mn1 168.7(4) . 2_776
N1 C1 N2 110.6(5) . .
N1 C1 H1A 124.7 . .
N2 C1 H1A 124.7 . .
C3 C2 N2 105.6(4) . .
C3 C2 H2A 127.2 . .
N2 C2 H2A 127.2 . .
C2 C3 N1 110.7(5) . .
C2 C3 H3 124.6 . .
N1 C3 H3 124.6 . .
C5 C4 C8 119.5(5) . .
C5 C4 N2 119.0(5) . .
C8 C4 N2 121.4(5) . .
N3 C5 C4 123.5(5) . .
N3 C5 H5 118.3 . .
C4 C5 H5 118.3 . .
N3 C6 C7 122.0(5) . .
N3 C6 H6 119.0 . .
C7 C6 H6 119.0 . .
C6 C7 C8 120.4(5) . .
C6 C7 N4 119.4(4) . .
C8 C7 N4 120.2(5) . .
C4 C8 C7 116.8(5) . .
C4 C8 H8 121.6 . .
C7 C8 H8 121.6 . .
N5 C9 N4 112.4(5) . .
N5 C9 H9 123.8 . .
N4 C9 H9 123.8 . .
C11 C10 N5 109.4(5) . .
C11 C10 H10 125.3 . .
N5 C10 H10 125.3 . .
N4 C11 C10 107.2(5) . .
N4 C11 H11 126.4 . .
C10 C11 H11 126.4 . .
O5 C12 O4 126.2(5) . .
O5 C12 C13 115.4(5) . .
O4 C12 C13 118.3(4) . .
C18 C13 C14 120.0(4) . .
C18 C13 C12 117.0(4) . .
C14 C13 C12 123.0(4) . .
C15 C14 C13 118.2(5) . .
C15 C14 C19 119.0(4) . .
C13 C14 C19 122.7(4) . .
C16 C15 C14 122.1(5) . .
C16 C15 H15 119.0 . .
C14 C15 H15 119.0 . .
C17 C16 C15 119.1(5) . .
C17 C16 C27 119.2(4) . .
C15 C16 C27 121.6(5) . .
C16 C17 C18 120.1(5) . .
C16 C17 H17 120.0 . .
C18 C17 H17 120.0 . .
C17 C18 C13 120.4(5) . .
C17 C18 H18 119.8 . .
C13 C18 H18 119.8 . .
C20 C19 C24 118.6(4) . .
C20 C19 C14 122.1(4) . .
C24 C19 C14 119.3(4) . .
C19 C20 C21 121.1(4) . .
C19 C20 H20 119.5 . .
C21 C20 H20 119.5 . .
C22 C21 C20 119.8(4) . .
C22 C21 C25 121.4(4) . .
C20 C21 C25 118.8(4) . .
C23 C22 C21 119.9(4) . .
C23 C22 H22 120.0 . .
C21 C22 H22 120.0 . .
C22 C23 C24 119.3(4) . .
C22 C23 C26 121.1(4) . .
C24 C23 C26 119.0(4) . .
C19 C24 C23 121.3(4) . .
C19 C24 H24 119.4 . .
C23 C24 H24 119.4 . .
O3 C25 O2 125.4(4) . .
O3 C25 C21 120.4(4) . .
O2 C25 C21 114.2(4) . .
O8 C26 O9 121.3(5) . .
O8 C26 C23 119.6(4) . .
O9 C26 C23 119.0(5) . .
O7 C27 O6 125.5(5) . .
O7 C27 C16 117.5(5) . .
O6 C27 C16 116.9(5) . .

loop_
_geom_bond_atom_site_label_1
_geom_bond_atom_site_label_2
_geom_bond_distance
_geom_bond_site_symmetry_2
Mn1 O6 2.112(4) 1_565
Mn1 O9 2.120(4) 2_776
Mn1 O1 2.192(5) .
Mn1 N5 2.231(5) 1_664
Mn1 O8 2.237(4) .
Mn1 H2W 2.14(15) .
Mn2 N1 2.175(4) 2_777
Mn2 N1 2.175(4) .
Mn2 O4 2.221(4) 2_777
Mn2 O4 2.221(4) .
Mn2 O3 2.288(4) 1_455
Mn2 O3 2.288(4) 2_877
N1 C1 1.318(7) .
N1 C3 1.363(7) .
N2 C1 1.361(7) .
N2 C2 1.391(7) .
N2 C4 1.430(6) .
N3 C5 1.332(7) .
N3 C6 1.352(7) .
N4 C9 1.364(7) .
N4 C11 1.366(7) .
N4 C7 1.432(7) .
N5 C9 1.318(7) .
N5 C10 1.389(7) .
N5 Mn1 2.231(5) 1_446
O1 H2W 0.80(15) .
O1 H1W 0.76(8) .
O2 C25 1.291(6) .
O2 H2 0.8200 .
O3 C25 1.238(6) .
O3 Mn2 2.288(4) 1_655
O4 C12 1.254(6) .
O5 C12 1.252(6) .
O6 C27 1.274(7) .
O6 Mn1 2.112(4) 1_545
O7 C27 1.241(7) .
O8 C26 1.257(6) .
O9 C26 1.261(6) .
O9 Mn1 2.120(4) 2_776
C1 H1A 0.9300 .
C2 C3 1.346(7) .
C2 H2A 0.9300 .
C3 H3 0.9300 .
C4 C5 1.387(8) .
C4 C8 1.387(7) .
C5 H5 0.9300 .
C6 C7 1.386(8) .
C6 H6 0.9300 .
C7 C8 1.390(7) .
C8 H8 0.9300 .
C9 H9 0.9300 .
C10 C11 1.362(8) .
C10 H10 0.9300 .
C11 H11 0.9300 .
C12 C13 1.518(7) .
C13 C18 1.399(7) .
C13 C14 1.400(7) .
C14 C15 1.394(7) .
C14 C19 1.494(7) .
C15 C16 1.390(7) .
C15 H15 0.9300 .
C16 C17 1.384(7) .
C16 C27 1.518(7) .
C17 C18 1.392(7) .
C17 H17 0.9300 .
C18 H18 0.9300 .
C19 C20 1.392(7) .
C19 C24 1.394(7) .
C20 C21 1.406(7) .
C20 H20 0.9300 .
C21 C22 1.398(7) .
C21 C25 1.497(7) .
C22 C23 1.396(7) .
C22 H22 0.9300 .
C23 C24 1.412(7) .
C23 C26 1.500(7) .
C24 H24 0.9300 .

loop_
_geom_hbond_atom_site_label_D
_geom_hbond_atom_site_label_H
_geom_hbond_atom_site_label_A
_geom_hbond_distance_DH
_geom_hbond_distance_HA
_geom_hbond_distance_DA
_geom_hbond_angle_DHA
_geom_hbond_site_symmetry_A
O2 H2 O5 0.82 1.66 2.441(5) 158.3 2_877
O1 H2W O8 0.80(15) 2.49(14) 3.066(7) 129(13) .
O1 H1W O7 0.76(8) 1.88(8) 2.629(7) 170(7) 2_766

loop_
_geom_torsion_atom_site_label_1
_geom_torsion_atom_site_label_2
_geom_torsion_atom_site_label_3
_geom_torsion_atom_site_label_4
_geom_torsion
_geom_torsion_site_symmetry_1
N1 Mn2 N1 C1 21(100) 2_777
O4 Mn2 N1 C1 140.5(5) 2_777
O4 Mn2 N1 C1 -39.5(5) .
O3 Mn2 N1 C1 46.2(5) 1_455
O3 Mn2 N1 C1 -133.8(5) 2_877
N1 Mn2 N1 C3 -169(100) 2_777
O4 Mn2 N1 C3 -49.0(4) 2_777
O4 Mn2 N1 C3 131.0(4) .
O3 Mn2 N1 C3 -143.4(4) 1_455
O3 Mn2 N1 C3 36.6(4) 2_877
N1 Mn2 O4 C12 130.9(5) 2_777
N1 Mn2 O4 C12 -49.1(5) .
O4 Mn2 O4 C12 -102(100) 2_777
O3 Mn2 O4 C12 -140.0(5) 1_455
O3 Mn2 O4 C12 40.0(5) 2_877
O6 Mn1 O8 C26 107.8(4) 1_565
O9 Mn1 O8 C26 0.3(4) 2_776
O1 Mn1 O8 C26 -83.9(4) .
N5 Mn1 O8 C26 -166.3(3) 1_664
C3 N1 C1 N2 -0.2(6) .
Mn2 N1 C1 N2 171.6(4) .
C2 N2 C1 N1 -0.1(6) .
C4 N2 C1 N1 -175.4(5) .
C1 N2 C2 C3 0.5(6) .
C4 N2 C2 C3 175.7(5) .
N2 C2 C3 N1 -0.6(6) .
C1 N1 C3 C2 0.6(6) .
Mn2 N1 C3 C2 -171.6(4) .
C1 N2 C4 C5 23.4(8) .
C2 N2 C4 C5 -150.9(5) .
C1 N2 C4 C8 -158.8(5) .
C2 N2 C4 C8 26.8(8) .
C6 N3 C5 C4 -3.7(8) .
C8 C4 C5 N3 6.1(8) .
N2 C4 C5 N3 -176.1(5) .
C5 N3 C6 C7 -3.1(8) .
N3 C6 C7 C8 7.4(8) .
N3 C6 C7 N4 -175.3(5) .
C9 N4 C7 C6 25.8(8) .
C11 N4 C7 C6 -151.7(5) .
C9 N4 C7 C8 -156.9(5) .
C11 N4 C7 C8 25.5(8) .
C5 C4 C8 C7 -1.6(7) .
N2 C4 C8 C7 -179.3(4) .
C6 C7 C8 C4 -4.8(7) .
N4 C7 C8 C4 178.0(5) .
C10 N5 C9 N4 0.2(7) .
Mn1 N5 C9 N4 178.8(4) 1_446
C11 N4 C9 N5 0.6(7) .
C7 N4 C9 N5 -177.4(5) .
C9 N5 C10 C11 -0.8(6) .
Mn1 N5 C10 C11 -179.5(4) 1_446
C9 N4 C11 C10 -1.0(6) .
C7 N4 C11 C10 176.9(5) .
N5 C10 C11 N4 1.2(6) .
Mn2 O4 C12 O5 0.4(8) .
Mn2 O4 C12 C13 177.3(3) .
O5 C12 C13 C18 55.8(6) .
O4 C12 C13 C18 -121.5(5) .
O5 C12 C13 C14 -125.5(5) .
O4 C12 C13 C14 57.2(7) .
C18 C13 C14 C15 -0.8(7) .
C12 C13 C14 C15 -179.5(5) .
C18 C13 C14 C19 -177.2(5) .
C12 C13 C14 C19 4.1(7) .
C13 C14 C15 C16 3.2(7) .
C19 C14 C15 C16 179.8(4) .
C14 C15 C16 C17 -2.4(8) .
C14 C15 C16 C27 -179.0(5) .
C15 C16 C17 C18 -0.8(8) .
C27 C16 C17 C18 175.8(5) .
C16 C17 C18 C13 3.2(8) .
C14 C13 C18 C17 -2.4(7) .
C12 C13 C18 C17 176.4(5) .
C15 C14 C19 C20 -130.1(5) .
C13 C14 C19 C20 46.2(7) .
C15 C14 C19 C24 48.9(7) .
C13 C14 C19 C24 -134.7(5) .
C24 C19 C20 C21 -0.8(7) .
C14 C19 C20 C21 178.3(5) .
C19 C20 C21 C22 1.9(7) .
C19 C20 C21 C25 179.6(4) .
C20 C21 C22 C23 -1.5(7) .
C25 C21 C22 C23 -179.0(4) .
C21 C22 C23 C24 -0.2(7) .
C21 C22 C23 C26 171.1(4) .
C20 C19 C24 C23 -0.9(7) .
C14 C19 C24 C23 -180.0(4) .
C22 C23 C24 C19 1.4(7) .
C26 C23 C24 C19 -170.1(5) .
Mn2 O3 C25 O2 -26.8(9) 1_655
Mn2 O3 C25 C21 152.6(4) 1_655
C22 C21 C25 O3 -154.5(5) .
C20 C21 C25 O3 28.0(7) .
C22 C21 C25 O2 25.0(7) .
C20 C21 C25 O2 -152.5(5) .
Mn1 O8 C26 O9 4.9(6) .
Mn1 O8 C26 C23 -171.3(4) .
Mn1 O9 C26 O8 -159.6(18) 2_776
Mn1 O9 C26 C23 17(2) 2_776
C22 C23 C26 O8 7.3(7) .
C24 C23 C26 O8 178.5(5) .
C22 C23 C26 O9 -169.0(5) .
C24 C23 C26 O9 2.3(7) .
Mn1 O6 C27 O7 -13.4(9) 1_545
Mn1 O6 C27 C16 163.6(3) 1_545
C17 C16 C27 O7 27.0(7) .
C15 C16 C27 O7 -156.4(5) .
C17 C16 C27 O6 -150.3(5) .
C15 C16 C27 O6 26.3(7) .
